data_7160374
loop_
_publ_author_name
'Howell, Lucas W.'
'Hackbarth, Jacob N.'
'Abraham, Jeffrey S.'
'Friestad, Gregory K.'

_publ_section_title
;
 Stereospecific access to &#x3b1;-haloalkyl esters <i>via</i> enol ester
 epoxides and synthesis of a C3-C21 fragment of bastimolide A.
;
_journal_issue 12
_journal_name_full 'Organic &amp; biomolecular chemistry'
_journal_page_first 2802
_journal_page_last 2806
_journal_paper_doi 10.1039/d5ob00070j
_journal_volume 23
_journal_year 2025
_chemical_absolute_configuration ad
_chemical_formula_moiety 'C21 H21 Cl N2 O9'
_chemical_formula_sum 'C21 H21 Cl N2 O9'
_chemical_formula_weight 480.85
_space_group_crystal_system monoclinic
_space_group_IT_number 4
_space_group_name_Hall 'P 2yb'
_space_group_name_H-M_alt 'P 1 21 1'
_atom_sites_solution_hydrogens geom
_atom_sites_solution_primary dual
_audit_creation_date 2022-07-15
_audit_creation_method
;
Olex2 1.5
(compiled 2022.04.07 svn.rca3783a0 for OlexSys, GUI svn.r6498)
;
_audit_update_record
;
2024-11-18 deposited with the CCDC.	2025-02-11 downloaded from the CCDC.
;
_cell_angle_alpha 90
_cell_angle_beta 96.290(6)
_cell_angle_gamma 90
_cell_formula_units_Z 2
_cell_length_a 5.8622(6)
_cell_length_b 9.9029(8)
_cell_length_c 18.9327(16)
_cell_measurement_reflns_used 9571
_cell_measurement_temperature 100.00
_cell_measurement_theta_max 72.46
_cell_measurement_theta_min 4.70
_cell_volume 1092.48(17)
_computing_cell_refinement 'SAINT V8.40B (?, 2016)'
_computing_data_reduction 'SAINT V8.40B (?, 2016)'
_computing_molecular_graphics 'Olex2 1.5 (Dolomanov et al., 2009)'
_computing_publication_material 'Olex2 1.5 (Dolomanov et al., 2009)'
_computing_structure_refinement 'XL  (Sheldrick, 2008)'
_computing_structure_solution 'SHELXT 2018/2 (Sheldrick, 2018)'
_diffrn_ambient_temperature 100.00
_diffrn_measured_fraction_theta_full 0.998
_diffrn_measured_fraction_theta_max 0.996
_diffrn_measurement_device_type 'Bruker D8 Venture Duo with Photon 3'
_diffrn_measurement_method '\f and \w scans'
_diffrn_radiation_type CuK\a
_diffrn_radiation_wavelength 1.54178
_diffrn_reflns_av_R_equivalents 0.0223
_diffrn_reflns_av_unetI/netI 0.0184
_diffrn_reflns_Laue_measured_fraction_full 0.998
_diffrn_reflns_Laue_measured_fraction_max 0.996
_diffrn_reflns_limit_h_max 7
_diffrn_reflns_limit_h_min -6
_diffrn_reflns_limit_k_max 12
_diffrn_reflns_limit_k_min -11
_diffrn_reflns_limit_l_max 23
_diffrn_reflns_limit_l_min -23
_diffrn_reflns_number 19964
_diffrn_reflns_point_group_measured_fraction_full 0.993
_diffrn_reflns_point_group_measured_fraction_max 0.983
_diffrn_reflns_theta_full 67.679
_diffrn_reflns_theta_max 72.456
_diffrn_reflns_theta_min 4.699
_diffrn_source_current 1.1
_diffrn_source_power 0.05500000000000001
_diffrn_source_voltage 50.0
_diffrn_standards_number 0
_exptl_absorpt_coefficient_mu 2.055
_exptl_absorpt_correction_T_max 0.7019
_exptl_absorpt_correction_T_min 0.5263
_exptl_absorpt_correction_type numerical
_exptl_absorpt_process_details
;
SADABS-2016/2 (Bruker,2016/2) was used for absorption correction.
wR2(int) was 0.0870 before and 0.0358 after correction.
The Ratio of minimum to maximum transmission is 0.7498.
The \l/2 correction factor is Not present.
;
_exptl_crystal_colour 'clear colourless'
_exptl_crystal_colour_lustre clear
_exptl_crystal_colour_primary colourless
_exptl_crystal_density_diffrn 1.462
_exptl_crystal_description plate
_exptl_crystal_F_000 500
_exptl_crystal_size_max 0.278
_exptl_crystal_size_mid 0.149
_exptl_crystal_size_min 0.117
_refine_diff_density_max 0.155
_refine_diff_density_min -0.176
_refine_diff_density_rms 0.035
_refine_ls_abs_structure_details
;
 Flack x determined using 1940 quotients [(I+)-(I-)]/[(I+)+(I-)]
 (Parsons, Flack and Wagner, Acta Cryst. B69 (2013) 249-259).
;
_refine_ls_abs_structure_Flack -0.002(6)
_refine_ls_extinction_method none
_refine_ls_goodness_of_fit_ref 1.056
_refine_ls_hydrogen_treatment constr
_refine_ls_matrix_type full
_refine_ls_number_parameters 302
_refine_ls_number_reflns 4260
_refine_ls_number_restraints 1
_refine_ls_restrained_S_all 1.056
_refine_ls_R_factor_all 0.0236
_refine_ls_R_factor_gt 0.0235
_refine_ls_shift/su_max 0.000
_refine_ls_shift/su_mean 0.000
_refine_ls_structure_factor_coef Fsqd
_refine_ls_weighting_details 'w=1/[\s^2^(Fo^2^)+(0.0396P)^2^+0.1889P] where P=(Fo^2^+2Fc^2^)/3'
_refine_ls_weighting_scheme calc
_refine_ls_wR_factor_gt 0.0619
_refine_ls_wR_factor_ref 0.0620
_reflns_Friedel_coverage 0.859
_reflns_Friedel_fraction_full 0.988
_reflns_Friedel_fraction_max 0.968
_reflns_number_gt 4241
_reflns_number_total 4260
_reflns_threshold_expression 'I > 2\s(I)'
_cod_data_source_file d5ob00070j2.cif
_cod_data_source_block S6
_cod_depositor_comments 'Adding full bibliography for 7160374.cif.'
_cod_database_code 7160374
_shelx_shelxl_version_number 2018/3
_shelx_space_group_comment
;
The symmetry employed for this shelxl refinement is uniquely defined
by the following loop, which should always be used as a source of
symmetry information in preference to the above space-group names.
They are only intended as comments.
;
_shelx_estimated_absorpt_t_max 0.795
_shelx_estimated_absorpt_t_min 0.599
_olex2_refinement_description
;
1. Fixed Uiso
 At 1.2 times of:
  All C(H) groups
 At 1.5 times of:
  All C(H,H,H) groups
2.a Ternary CH refined with riding coordinates:
 C9(H9), C10(H10)
2.b Aromatic/amide H refined with riding coordinates:
 C2(H2), C3(H3), C5(H5), C6(H6), C17(H17), C19(H19), C21(H21)
2.c Idealised Me refined as rotating group:
 C7(H7A,H7B,H7C), C12(H12A,H12B,H12C), C13(H13A,H13B,H13C), C14(H14A,H14B,H14C)
;
_olex2_exptl_crystal_mounting_method 'MiTeGen 50 micron MicroMount'
_olex2_submission_special_instructions 'No special instructions were received'

loop_
_space_group_symop_operation_xyz
'x, y, z'
'-x, y+1/2, -z'

loop_
_atom_site_label
_atom_site_type_symbol
_atom_site_fract_x
_atom_site_fract_y
_atom_site_fract_z
_atom_site_U_iso_or_equiv
_atom_site_adp_type
_atom_site_occupancy
_atom_site_site_symmetry_order
_atom_site_calc_flag
_atom_site_refinement_flags_posn
_atom_site_refinement_flags_adp
_atom_site_refinement_flags_occupancy
_atom_site_disorder_assembly
_atom_site_disorder_group
Cl1 Cl 0.27210(7) 0.54082(5) 0.30161(2) 0.02238(11) Uani 1 1 d . . . . .
O1 O 1.1004(2) 0.04652(16) 0.07512(7) 0.0261(3) Uani 1 1 d . . . . .
O2 O 0.5900(2) 0.51161(12) 0.21635(6) 0.0178(3) Uani 1 1 d . . . . .
O3 O 0.3281(2) 0.48348(15) 0.12079(7) 0.0269(3) Uani 1 1 d . . . . .
O4 O 0.5268(2) 0.77641(12) 0.33856(6) 0.0158(3) Uani 1 1 d . . . . .
O5 O 0.7892(2) 0.66704(15) 0.41400(7) 0.0247(3) Uani 1 1 d . . . . .
O6 O 0.7155(3) 0.6609(2) 0.66400(8) 0.0439(5) Uani 1 1 d . . . . .
O7 O 0.4082(3) 0.73522(17) 0.70495(8) 0.0344(4) Uani 1 1 d . . . . .
O8 O -0.0813(2) 1.02643(17) 0.44174(7) 0.0306(3) Uani 1 1 d . . . . .
O9 O -0.1605(2) 0.97490(15) 0.54757(8) 0.0251(3) Uani 1 1 d . . . . .
N1 N 0.5277(3) 0.71679(18) 0.65686(9) 0.0270(4) Uani 1 1 d . . . . .
N2 N -0.0394(3) 0.96865(16) 0.49904(9) 0.0203(3) Uani 1 1 d . . . . .
C1 C 0.9448(3) 0.13915(18) 0.09233(10) 0.0192(4) Uani 1 1 d . . . . .
C2 C 0.7273(3) 0.15760(19) 0.05532(9) 0.0199(4) Uani 1 1 d . . . . .
H2 H 0.677444 0.102490 0.015525 0.024 Uiso 1 1 calc R U . . .
C3 C 0.5853(3) 0.25736(19) 0.07744(9) 0.0194(4) Uani 1 1 d . . . . .
H3 H 0.436910 0.270123 0.052698 0.023 Uiso 1 1 calc R U . . .
C4 C 0.6573(3) 0.33921(19) 0.13553(9) 0.0176(4) Uani 1 1 d . . . . .
C5 C 0.8730(3) 0.31699(19) 0.17318(10) 0.0191(4) Uani 1 1 d . . . . .
H5 H 0.921424 0.370759 0.213612 0.023 Uiso 1 1 calc R U . . .
C6 C 1.0155(3) 0.2178(2) 0.15208(10) 0.0206(4) Uani 1 1 d . . . . .
H6 H 1.161366 0.202782 0.178023 0.025 Uiso 1 1 calc R U . . .
C7 C 1.0511(4) -0.0239(3) 0.00943(12) 0.0375(5) Uani 1 1 d . . . . .
H7A H 1.028813 0.041275 -0.029656 0.056 Uiso 1 1 calc R U . . .
H7B H 0.911230 -0.077614 0.010720 0.056 Uiso 1 1 calc R U . . .
H7C H 1.179583 -0.083808 0.002127 0.056 Uiso 1 1 calc R U . . .
C8 C 0.5047(3) 0.44834(18) 0.15436(9) 0.0184(4) Uani 1 1 d . . . . .
C9 C 0.4538(3) 0.61501(18) 0.24154(9) 0.0165(3) Uani 1 1 d . . . . .
H9 H 0.358531 0.659023 0.200900 0.020 Uiso 1 1 calc R U . . .
C10 C 0.6252(3) 0.71712(18) 0.27842(9) 0.0160(3) Uani 1 1 d . . . . .
H10 H 0.768112 0.667515 0.296762 0.019 Uiso 1 1 calc R U . . .
C11 C 0.6909(3) 0.83149(19) 0.22938(10) 0.0180(4) Uani 1 1 d . . . . .
C12 C 0.4867(3) 0.9244(2) 0.20624(10) 0.0226(4) Uani 1 1 d . . . . .
H12A H 0.365623 0.872407 0.178658 0.034 Uiso 1 1 calc R U . . .
H12B H 0.536904 0.997904 0.176910 0.034 Uiso 1 1 calc R U . . .
H12C H 0.427100 0.962298 0.248391 0.034 Uiso 1 1 calc R U . . .
C13 C 0.8844(3) 0.9136(2) 0.27042(11) 0.0244(4) Uani 1 1 d . . . . .
H13A H 0.830320 0.951137 0.313492 0.037 Uiso 1 1 calc R U . . .
H13B H 0.929746 0.987367 0.240383 0.037 Uiso 1 1 calc R U . . .
H13C H 1.016660 0.854757 0.283558 0.037 Uiso 1 1 calc R U . . .
C14 C 0.7823(3) 0.7696(2) 0.16336(10) 0.0233(4) Uani 1 1 d . . . . .
H14A H 0.901077 0.702690 0.178352 0.035 Uiso 1 1 calc R U . . .
H14B H 0.847989 0.841002 0.136003 0.035 Uiso 1 1 calc R U . . .
H14C H 0.656156 0.725638 0.133728 0.035 Uiso 1 1 calc R U . . .
C15 C 0.6173(3) 0.73387(18) 0.40313(9) 0.0164(3) Uani 1 1 d . . . . .
C16 C 0.4813(3) 0.77676(18) 0.46139(9) 0.0157(3) Uani 1 1 d . . . . .
C17 C 0.5614(3) 0.73136(18) 0.52941(9) 0.0171(3) Uani 1 1 d . . . . .
H17 H 0.696672 0.678144 0.537001 0.020 Uiso 1 1 calc R U . . .
C18 C 0.4407(3) 0.76510(19) 0.58533(10) 0.0195(4) Uani 1 1 d . . . . .
C19 C 0.2428(3) 0.84190(19) 0.57741(10) 0.0196(4) Uani 1 1 d . . . . .
H19 H 0.160687 0.863079 0.616541 0.024 Uiso 1 1 calc R U . . .
C20 C 0.1709(3) 0.88621(18) 0.50934(10) 0.0184(4) Uani 1 1 d . . . . .
C21 C 0.2845(3) 0.85629(19) 0.45085(10) 0.0170(3) Uani 1 1 d . . . . .
H21 H 0.229805 0.889019 0.404936 0.020 Uiso 1 1 calc R U . . .

loop_
_atom_site_aniso_label
_atom_site_aniso_U_11
_atom_site_aniso_U_22
_atom_site_aniso_U_33
_atom_site_aniso_U_23
_atom_site_aniso_U_13
_atom_site_aniso_U_12
Cl1 0.0228(2) 0.0223(2) 0.0234(2) -0.00162(17) 0.00877(15) -0.00526(17)
O1 0.0303(7) 0.0250(7) 0.0229(6) -0.0077(6) 0.0020(5) 0.0075(6)
O2 0.0203(6) 0.0157(7) 0.0175(6) -0.0034(5) 0.0025(5) 0.0023(5)
O3 0.0246(7) 0.0279(7) 0.0268(7) -0.0072(6) -0.0036(6) 0.0034(6)
O4 0.0177(6) 0.0166(6) 0.0134(6) 0.0004(5) 0.0023(4) 0.0038(5)
O5 0.0224(7) 0.0329(8) 0.0189(6) 0.0042(6) 0.0031(5) 0.0103(6)
O6 0.0541(11) 0.0553(11) 0.0229(7) 0.0107(7) 0.0066(7) 0.0286(9)
O7 0.0574(10) 0.0289(8) 0.0194(7) 0.0022(6) 0.0160(7) 0.0076(7)
O8 0.0310(7) 0.0356(8) 0.0253(7) 0.0009(7) 0.0032(5) 0.0133(7)
O9 0.0194(6) 0.0279(7) 0.0295(7) -0.0100(6) 0.0100(5) -0.0041(5)
N1 0.0437(10) 0.0211(8) 0.0171(8) 0.0024(6) 0.0072(7) 0.0046(8)
N2 0.0186(7) 0.0191(8) 0.0236(8) -0.0075(6) 0.0040(6) -0.0024(6)
C1 0.0248(9) 0.0154(9) 0.0182(8) 0.0003(7) 0.0063(7) 0.0002(7)
C2 0.0267(9) 0.0171(9) 0.0161(8) -0.0029(7) 0.0026(7) -0.0031(7)
C3 0.0222(9) 0.0181(9) 0.0179(8) 0.0017(7) 0.0025(7) -0.0028(7)
C4 0.0219(9) 0.0164(9) 0.0154(8) 0.0001(6) 0.0060(7) -0.0028(7)
C5 0.0218(9) 0.0185(9) 0.0175(8) -0.0019(7) 0.0040(7) -0.0049(7)
C6 0.0205(9) 0.0210(9) 0.0201(8) -0.0004(7) 0.0021(7) -0.0009(7)
C7 0.0458(13) 0.0390(13) 0.0272(11) -0.0150(10) 0.0018(9) 0.0136(11)
C8 0.0208(8) 0.0167(9) 0.0181(8) -0.0014(7) 0.0037(7) -0.0039(7)
C9 0.0182(8) 0.0153(9) 0.0168(8) 0.0003(7) 0.0059(6) 0.0004(7)
C10 0.0172(8) 0.0161(8) 0.0150(8) -0.0017(7) 0.0032(6) 0.0027(7)
C11 0.0175(8) 0.0190(9) 0.0180(8) 0.0010(7) 0.0039(7) -0.0006(7)
C12 0.0241(9) 0.0196(9) 0.0244(9) 0.0060(7) 0.0034(7) 0.0024(7)
C13 0.0229(9) 0.0244(10) 0.0260(9) 0.0001(8) 0.0026(7) -0.0054(8)
C14 0.0260(9) 0.0251(10) 0.0204(9) 0.0015(7) 0.0098(7) -0.0018(8)
C15 0.0172(8) 0.0154(8) 0.0165(8) 0.0013(7) 0.0011(6) -0.0007(7)
C16 0.0179(8) 0.0133(8) 0.0162(8) -0.0017(6) 0.0027(6) -0.0029(6)
C17 0.0212(9) 0.0120(8) 0.0183(8) 0.0003(7) 0.0034(6) -0.0015(7)
C18 0.0267(9) 0.0143(8) 0.0177(8) 0.0006(7) 0.0029(7) -0.0032(7)
C19 0.0255(9) 0.0153(8) 0.0196(9) -0.0030(7) 0.0085(7) -0.0049(7)
C20 0.0171(8) 0.0135(8) 0.0247(9) -0.0029(7) 0.0033(7) -0.0022(6)
C21 0.0175(8) 0.0151(8) 0.0184(8) -0.0021(6) 0.0017(6) -0.0027(7)

loop_
_atom_type_symbol
_atom_type_description
_atom_type_scat_dispersion_real
_atom_type_scat_dispersion_imag
_atom_type_scat_source
C C 0.0181 0.0091 'International Tables Vol C Tables 4.2.6.8 and 6.1.1.4'
H H 0.0000 0.0000 'International Tables Vol C Tables 4.2.6.8 and 6.1.1.4'
Cl Cl 0.3639 0.7018 'International Tables Vol C Tables 4.2.6.8 and 6.1.1.4'
N N 0.0311 0.0180 'International Tables Vol C Tables 4.2.6.8 and 6.1.1.4'
O O 0.0492 0.0322 'International Tables Vol C Tables 4.2.6.8 and 6.1.1.4'

loop_
_geom_angle_atom_site_label_1
_geom_angle_atom_site_label_2
_geom_angle_atom_site_label_3
_geom_angle
_geom_angle_site_symmetry_1
_geom_angle_site_symmetry_3
_geom_angle_publ_flag
C1 O1 C7 117.51(15) . . ?
C8 O2 C9 116.88(13) . . ?
C15 O4 C10 115.71(13) . . ?
O6 N1 C18 117.65(16) . . ?
O7 N1 O6 124.50(17) . . ?
O7 N1 C18 117.85(18) . . ?
O8 N2 C20 117.31(15) . . ?
O9 N2 O8 124.33(16) . . ?
O9 N2 C20 118.35(16) . . ?
O1 C1 C2 124.59(16) . . ?
O1 C1 C6 115.00(16) . . ?
C2 C1 C6 120.41(17) . . ?
C1 C2 H2 120.4 . . ?
C3 C2 C1 119.12(17) . . ?
C3 C2 H2 120.4 . . ?
C2 C3 H3 119.6 . . ?
C2 C3 C4 120.85(17) . . ?
C4 C3 H3 119.6 . . ?
C3 C4 C5 119.31(17) . . ?
C3 C4 C8 118.58(16) . . ?
C5 C4 C8 122.10(16) . . ?
C4 C5 H5 119.8 . . ?
C6 C5 C4 120.49(17) . . ?
C6 C5 H5 119.8 . . ?
C1 C6 H6 120.1 . . ?
C5 C6 C1 119.76(17) . . ?
C5 C6 H6 120.1 . . ?
O1 C7 H7A 109.5 . . ?
O1 C7 H7B 109.5 . . ?
O1 C7 H7C 109.5 . . ?
H7A C7 H7B 109.5 . . ?
H7A C7 H7C 109.5 . . ?
H7B C7 H7C 109.5 . . ?
O2 C8 C4 111.56(15) . . ?
O3 C8 O2 121.97(16) . . ?
O3 C8 C4 126.45(17) . . ?
Cl1 C9 H9 110.2 . . ?
O2 C9 Cl1 108.25(12) . . ?
O2 C9 H9 110.2 . . ?
O2 C9 C10 105.35(13) . . ?
C10 C9 Cl1 112.60(12) . . ?
C10 C9 H9 110.2 . . ?
O4 C10 C9 108.98(14) . . ?
O4 C10 H10 108.4 . . ?
O4 C10 C11 108.77(14) . . ?
C9 C10 H10 108.4 . . ?
C9 C10 C11 113.82(14) . . ?
C11 C10 H10 108.4 . . ?
C10 C11 C14 109.20(15) . . ?
C12 C11 C10 111.97(15) . . ?
C12 C11 C13 109.66(16) . . ?
C12 C11 C14 109.69(15) . . ?
C13 C11 C10 107.71(15) . . ?
C13 C11 C14 108.53(16) . . ?
C11 C12 H12A 109.5 . . ?
C11 C12 H12B 109.5 . . ?
C11 C12 H12C 109.5 . . ?
H12A C12 H12B 109.5 . . ?
H12A C12 H12C 109.5 . . ?
H12B C12 H12C 109.5 . . ?
C11 C13 H13A 109.5 . . ?
C11 C13 H13B 109.5 . . ?
C11 C13 H13C 109.5 . . ?
H13A C13 H13B 109.5 . . ?
H13A C13 H13C 109.5 . . ?
H13B C13 H13C 109.5 . . ?
C11 C14 H14A 109.5 . . ?
C11 C14 H14B 109.5 . . ?
C11 C14 H14C 109.5 . . ?
H14A C14 H14B 109.5 . . ?
H14A C14 H14C 109.5 . . ?
H14B C14 H14C 109.5 . . ?
O4 C15 C16 113.15(15) . . ?
O5 C15 O4 124.50(16) . . ?
O5 C15 C16 122.35(16) . . ?
C17 C16 C15 115.96(16) . . ?
C21 C16 C15 123.81(16) . . ?
C21 C16 C17 120.23(17) . . ?
C16 C17 H17 120.6 . . ?
C18 C17 C16 118.81(17) . . ?
C18 C17 H17 120.6 . . ?
C17 C18 N1 118.18(17) . . ?
C17 C18 C19 123.10(17) . . ?
C19 C18 N1 118.72(17) . . ?
C18 C19 H19 121.9 . . ?
C18 C19 C20 116.25(17) . . ?
C20 C19 H19 121.9 . . ?
C19 C20 N2 117.66(16) . . ?
C19 C20 C21 123.58(17) . . ?
C21 C20 N2 118.76(16) . . ?
C16 C21 H21 121.0 . . ?
C20 C21 C16 118.01(16) . . ?
C20 C21 H21 121.0 . . ?

loop_
_geom_bond_atom_site_label_1
_geom_bond_atom_site_label_2
_geom_bond_distance
_geom_bond_site_symmetry_2
_geom_bond_publ_flag
Cl1 C9 1.7983(18) . ?
O1 C1 1.359(2) . ?
O1 C7 1.428(2) . ?
O2 C8 1.375(2) . ?
O2 C9 1.413(2) . ?
O3 C8 1.205(2) . ?
O4 C10 1.455(2) . ?
O4 C15 1.346(2) . ?
O5 C15 1.204(2) . ?
O6 N1 1.226(3) . ?
O7 N1 1.222(2) . ?
O8 N2 1.227(2) . ?
O9 N2 1.223(2) . ?
N1 C18 1.474(2) . ?
N2 C20 1.474(2) . ?
C1 C2 1.398(3) . ?
C1 C6 1.398(3) . ?
C2 H2 0.9500 . ?
C2 C3 1.386(3) . ?
C3 H3 0.9500 . ?
C3 C4 1.394(3) . ?
C4 C5 1.399(3) . ?
C4 C8 1.472(2) . ?
C5 H5 0.9500 . ?
C5 C6 1.377(3) . ?
C6 H6 0.9500 . ?
C7 H7A 0.9800 . ?
C7 H7B 0.9800 . ?
C7 H7C 0.9800 . ?
C9 H9 1.0000 . ?
C9 C10 1.538(2) . ?
C10 H10 1.0000 . ?
C10 C11 1.540(3) . ?
C11 C12 1.535(3) . ?
C11 C13 1.536(3) . ?
C11 C14 1.540(3) . ?
C12 H12A 0.9800 . ?
C12 H12B 0.9800 . ?
C12 H12C 0.9800 . ?
C13 H13A 0.9800 . ?
C13 H13B 0.9800 . ?
C13 H13C 0.9800 . ?
C14 H14A 0.9800 . ?
C14 H14B 0.9800 . ?
C14 H14C 0.9800 . ?
C15 C16 1.492(2) . ?
C16 C17 1.396(2) . ?
C16 C21 1.393(3) . ?
C17 H17 0.9500 . ?
C17 C18 1.377(3) . ?
C18 C19 1.382(3) . ?
C19 H19 0.9500 . ?
C19 C20 1.383(3) . ?
C20 C21 1.385(3) . ?
C21 H21 0.9500 . ?

loop_
_geom_torsion_atom_site_label_1
_geom_torsion_atom_site_label_2
_geom_torsion_atom_site_label_3
_geom_torsion_atom_site_label_4
_geom_torsion
_geom_torsion_site_symmetry_1
_geom_torsion_site_symmetry_2
_geom_torsion_site_symmetry_3
_geom_torsion_site_symmetry_4
_geom_torsion_publ_flag
Cl1 C9 C10 O4 -28.38(17) . . . . ?
Cl1 C9 C10 C11 -149.97(13) . . . . ?
O1 C1 C2 C3 -178.87(17) . . . . ?
O1 C1 C6 C5 178.44(17) . . . . ?
O2 C9 C10 O4 -146.16(13) . . . . ?
O2 C9 C10 C11 92.25(16) . . . . ?
O4 C10 C11 C12 -55.08(19) . . . . ?
O4 C10 C11 C13 65.56(18) . . . . ?
O4 C10 C11 C14 -176.76(15) . . . . ?
O4 C15 C16 C17 177.61(16) . . . . ?
O4 C15 C16 C21 -1.9(2) . . . . ?
O5 C15 C16 C17 -1.9(3) . . . . ?
O5 C15 C16 C21 178.65(18) . . . . ?
O6 N1 C18 C17 7.3(3) . . . . ?
O6 N1 C18 C19 -172.64(19) . . . . ?
O7 N1 C18 C17 -172.75(18) . . . . ?
O7 N1 C18 C19 7.3(3) . . . . ?
O8 N2 C20 C19 168.03(17) . . . . ?
O8 N2 C20 C21 -12.5(2) . . . . ?
O9 N2 C20 C19 -12.2(2) . . . . ?
O9 N2 C20 C21 167.28(16) . . . . ?
N1 C18 C19 C20 179.05(16) . . . . ?
N2 C20 C21 C16 -179.17(15) . . . . ?
C1 C2 C3 C4 0.4(3) . . . . ?
C2 C1 C6 C5 -2.2(3) . . . . ?
C2 C3 C4 C5 -2.1(3) . . . . ?
C2 C3 C4 C8 176.73(16) . . . . ?
C3 C4 C5 C6 1.7(3) . . . . ?
C3 C4 C8 O2 174.40(15) . . . . ?
C3 C4 C8 O3 -7.0(3) . . . . ?
C4 C5 C6 C1 0.4(3) . . . . ?
C5 C4 C8 O2 -6.8(2) . . . . ?
C5 C4 C8 O3 171.78(19) . . . . ?
C6 C1 C2 C3 1.8(3) . . . . ?
C7 O1 C1 C2 8.9(3) . . . . ?
C7 O1 C1 C6 -171.72(19) . . . . ?
C8 O2 C9 Cl1 91.81(15) . . . . ?
C8 O2 C9 C10 -147.52(14) . . . . ?
C8 C4 C5 C6 -177.06(17) . . . . ?
C9 O2 C8 O3 3.8(2) . . . . ?
C9 O2 C8 C4 -177.56(14) . . . . ?
C9 C10 C11 C12 66.62(19) . . . . ?
C9 C10 C11 C13 -172.73(15) . . . . ?
C9 C10 C11 C14 -55.06(19) . . . . ?
C10 O4 C15 O5 10.7(3) . . . . ?
C10 O4 C15 C16 -168.78(14) . . . . ?
C15 O4 C10 C9 106.24(16) . . . . ?
C15 O4 C10 C11 -129.15(15) . . . . ?
C15 C16 C17 C18 -178.65(16) . . . . ?
C15 C16 C21 C20 178.43(16) . . . . ?
C16 C17 C18 N1 -179.81(17) . . . . ?
C16 C17 C18 C19 0.1(3) . . . . ?
C17 C16 C21 C20 -1.0(3) . . . . ?
C17 C18 C19 C20 -0.9(3) . . . . ?
C18 C19 C20 N2 -179.87(16) . . . . ?
C18 C19 C20 C21 0.7(3) . . . . ?
C19 C20 C21 C16 0.3(3) . . . . ?
C21 C16 C17 C18 0.9(3) . . . . ?
